data_4347534
loop_
_publ_author_name
'Pal, Nabhendu'
'Majumdar, Amit'

_publ_section_title
;
 Controlling the Reactivity of Bifunctional Ligands: Carboxylate-Bridged
 Nonheme Diiron(II) Complexes Bearing Free Thiol Groups.
;
_journal_issue 6
_journal_name_full 'Inorganic chemistry'
_journal_page_first 3181
_journal_page_last 3191
_journal_paper_doi 10.1021/acs.inorgchem.6b00316
_journal_volume 55
_journal_year 2016
_chemical_formula_moiety 'C44 H52 Fe2 N10 O S, C3 H7 N O, 2(B F4)'
_chemical_formula_sum 'C47 H59 B2 F8 Fe2 N11 O2 S'
_chemical_formula_weight 1127.43
_space_group_crystal_system monoclinic
_space_group_IT_number 14
_space_group_name_Hall '-P 2yn'
_space_group_name_H-M_alt 'P 1 21/n 1'
_atom_sites_solution_hydrogens geom
_audit_creation_date 2015-09-14
_audit_creation_method
;
Olex2 1.2
(compiled 2014.08.28 svn.r2986 for OlexSys, GUI svn.r4874)
;
_cell_angle_alpha 90
_cell_angle_beta 98.310(3)
_cell_angle_gamma 90
_cell_formula_units_Z 4
_cell_length_a 14.083(3)
_cell_length_b 23.097(5)
_cell_length_c 16.129(3)
_cell_measurement_reflns_used 4157
_cell_measurement_temperature 150(2)
_cell_measurement_theta_max 18.26
_cell_measurement_theta_min 2.18
_cell_volume 5191.3(18)
_computing_cell_refinement 'SAINT v8.34A (Bruker, 2013)'
_computing_data_collection 'APEX2 v2014.7-1 (Bruker-Axs,2014)'
_computing_data_reduction 'SAINT v8.34A (Bruker, 2013)'
_computing_molecular_graphics 'Olex2 (Dolomanov et al., 2009)'
_computing_publication_material 'Olex2 (Dolomanov et al., 2009)'
_computing_structure_refinement 'SHELXL-97 (Sheldrick, 2008)'
_computing_structure_solution 'SHELXS-97 (Sheldrick, 2008)'
_diffrn_ambient_temperature 150(2)
_diffrn_measured_fraction_theta_full 1.000
_diffrn_measured_fraction_theta_max 0.995
_diffrn_measurement_device_type 'Bruker APEX-II CCD'
_diffrn_measurement_method 'phi and omega scan'
_diffrn_radiation_monochromator graphite
_diffrn_radiation_probe x-ray
_diffrn_radiation_type MoK\a
_diffrn_radiation_wavelength 0.71073
_diffrn_reflns_av_R_equivalents 0.0837
_diffrn_reflns_av_unetI/netI 0.1023
_diffrn_reflns_Laue_measured_fraction_full 1.000
_diffrn_reflns_Laue_measured_fraction_max 0.995
_diffrn_reflns_limit_h_max 17
_diffrn_reflns_limit_h_min -17
_diffrn_reflns_limit_k_max 0
_diffrn_reflns_limit_k_min -28
_diffrn_reflns_limit_l_max 19
_diffrn_reflns_limit_l_min -19
_diffrn_reflns_number 19521
_diffrn_reflns_point_group_measured_fraction_full 1.000
_diffrn_reflns_point_group_measured_fraction_max 0.995
_diffrn_reflns_theta_full 25.242
_diffrn_reflns_theta_max 25.804
_diffrn_reflns_theta_min 1.551
_diffrn_source_type 'fine-focus sealed tube'
_diffrn_standards_number 0
_exptl_absorpt_coefficient_mu 0.678
_exptl_absorpt_correction_T_max 0.7453
_exptl_absorpt_correction_T_min 0.5476
_exptl_absorpt_correction_type multi-scan
_exptl_absorpt_process_details
;
SADABS-2012/1 (Bruker,2012) was used for absorption correction.
wR2(int) was 0.1134 before and 0.0616 after correction.
The Ratio of minimum to maximum transmission is 0.7347.
The \l/2 correction factor is 0.0015.
;
_exptl_crystal_colour colorless
_exptl_crystal_density_diffrn 1.443
_exptl_crystal_density_method 'not measured'
_exptl_crystal_description block
_exptl_crystal_F_000 2336
_exptl_crystal_size_max 0.18
_exptl_crystal_size_mid 0.1
_exptl_crystal_size_min 0.08
_refine_diff_density_max 2.019
_refine_diff_density_min -0.901
_refine_diff_density_rms 0.106
_refine_ls_extinction_method none
_refine_ls_goodness_of_fit_ref 1.133
_refine_ls_hydrogen_treatment constr
_refine_ls_matrix_type full
_refine_ls_number_parameters 623
_refine_ls_number_reflns 9949
_refine_ls_number_restraints 177
_refine_ls_restrained_S_all 1.137
_refine_ls_R_factor_all 0.1979
_refine_ls_R_factor_gt 0.1121
_refine_ls_shift/su_max 0.001
_refine_ls_shift/su_mean 0.000
_refine_ls_structure_factor_coef Fsqd
_refine_ls_weighting_details 'w=1/[\s^2^(Fo^2^)+(0.2000P)^2^] where P=(Fo^2^+2Fc^2^)/3'
_refine_ls_weighting_scheme calc
_refine_ls_wR_factor_gt 0.3192
_refine_ls_wR_factor_ref 0.3790
_reflns_Friedel_coverage 0.000
_reflns_number_gt 4673
_reflns_number_total 9949
_reflns_threshold_expression 'I > 2\s(I)'
_cod_data_source_file ic6b00316_si_002.cif
_cod_data_source_block SMe
_cod_original_cell_volume 5191.1(18)
_cod_original_sg_symbol_H-M P21/n
_cod_database_code 4347534
_shelxl_version_number 2014-3
_shelx_space_group_comment
;
The symmetry employed for this shelxl refinement is uniquely defined
by the following loop, which should always be used as a source of
symmetry information in preference to the above space-group names.
They are only intended as comments.
;
_shelx_estimated_absorpt_t_max 0.948
_shelx_estimated_absorpt_t_min 0.888
_olex2_refinement_description
;
1. Fixed Uiso
 At 1.2 times of:
  All C(H) groups, All C(H,H) groups, All C(H,H,H,H) groups
 At 1.5 times of:
  All C(H,H,H) groups
2. Restrained distances
 C5A-C10A \\sim C9A-C10A \\sim C9A-C8A \\sim C8A-C7A \\sim C7A-C6A \\sim C6A-C5A
 with sigma of 0.02
 C6B-C5B \\sim C7B-C6B \\sim C8B-C7B \\sim C9B-C8B \\sim C9B-C10B \\sim C5B-C10B
 with sigma of 0.02
 Fe1-N2B \\sim Fe1-N2A
 with sigma of 0.02
 C4B-C3B \\sim C4B-N2B \\sim C4B-N3B
 with sigma of 0.02
 C4A-C3B \\sim C4A-N2B \\sim C4A-N3B
 with sigma of 0.02
 C3B-N2B \\sim N2B-N3B \\sim C3B-N3B
 with sigma of 0.02
 C12B-C12A \\sim C11A-C11B
 with sigma of 0.02
 N1A-C3A \\sim N1B-C3B
 with sigma of 0.02
 N1A-C13A \\sim N1B-C13B
 with sigma of 0.02
 C4B-C3B \\sim C4A-C3A
 with sigma of 0.02
 N2B-C5B \\sim N2A-C5A \\sim N3B-C10B \\sim N3A-C10A
 with sigma of 0.02
 N3B-C11B \\sim N3A-C11A
 with sigma of 0.02
 C12B-C11B \\sim C12A-C11A
 with sigma of 0.02
 N10A-C42A \\sim N10B-C42B
 with sigma of 0.02
 C43A-C42A \\sim C43B-C42B
 with sigma of 0.02
 Fe2-N9B \\sim Fe2-N9A
 with sigma of 0.02
 N6B-C34B \\sim N6B-C23B \\sim N6A-C34A \\sim N6A-C24
 with sigma of 0.02
 C35A-C34A \\sim C35B-C34B
 with sigma of 0.02
 N10A-C35A \\sim N10B-C35B \\sim N9A-C35A \\sim N9B-C35B
 with sigma of 0.02
 N9A-C36A \\sim N9B-C36B \\sim N10B-C41B \\sim N10A-C41A
 with sigma of 0.02
 C41B-C40B \\sim C40B-C39B \\sim C39B-C38B \\sim C38B-C37B \\sim C37B-C36B
\\sim C41B-C36B
 with sigma of 0.02
 C41A-C40A \\sim C40A-C39A \\sim C39A-C38A \\sim C38A-C37A \\sim C37A-C36A
\\sim C41A-C36A
 with sigma of 0.02
 F3A-B1A \\sim F3B-B1B \\sim F1A-B1A \\sim F1B-B1B \\sim F4A-B1A \\sim F4B-B1B
\\sim F2A-B1A \\sim F2B-B1B
 with sigma of 0.02
 F7B-B2 \\sim F7A-B2 \\sim F5B-B2 \\sim F6A-B2 \\sim F6B-B2 \\sim F5A-B2 \\sim
F8A-B2 \\sim F8B-B2
 with sigma of 0.02
 O1-C1A \\sim O1-C1B
 with sigma of 0.02
 N5-C21A \\sim N5-C21B
 with sigma of 0.02
 C22B-C21B \\sim C22A-C21A
 with sigma of 0.02
 N11-C46 \\sim N11-C45A \\sim N11-C45B
 with sigma of 0.02
3. Restrained planarity
 C36B, C37B, C38B, C39B, C41B, C40B
 with sigma of 0.1
 C36A, C41A, C40A, C39A, C38A, C37A
 with sigma of 0.1
 C9B, C10B, C5B, C6B, C7B, C8B
 with sigma of 0.1
4. Uiso/Uaniso restraints and constraints
Uanis(C23A) = Uanis(C23B)
Uanis(C2A) = Uanis(C2B) = Uanis(C3A) = Uanis(C3B)
Uanis(C10A) = Uanis(C5A) = Uanis(C6A) = Uanis(C6B) = Uanis(C5B) = Uanis(C7A) =
Uanis(C7B) = Uanis(C8A) = Uanis(C8B) = Uanis(C9B) = Uanis(C9A) = Uanis(C10B)
Uanis(N2B) = Uanis(N2A) = Uanis(N3B) = Uanis(N3A) = Uanis(N1B) = Uanis(N1A) =
Uanis(C4A) = Uanis(C4B) = Uanis(C12B) = Uanis(C12A) = Uanis(C11B) = Uanis(C11A)
Uanis(C13A) = Uanis(C13B)
Uanis(C14) = Uanis(C13B) = Uanis(C13A)
Uanis(C21A) = Uanis(C21B) = Uanis(C22A) = Uanis(C22B)
Uanis(N5) = Uanis(C21A) = Uanis(C21B) = Uanis(C22A) = Uanis(C22B)
Uanis(C18) = Uanis(C17) = Uanis(C19)
Uanis(S1A) = Uanis(S1B)
Uanis(C44A) = Uanis(C44B)
Uanis(C34A) = Uanis(C34B)
Uanis(C35A) = Uanis(C35B)
Uanis(C43A) = Uanis(C43B) = Uanis(C42A) = Uanis(C42B)
Uanis(N6A) = Uanis(N6B) = Uanis(N9A) = Uanis(N9B) = Uanis(N10A) = Uanis(N10B)
Uanis(C39A) = Uanis(C39B) = Uanis(C38A) = Uanis(C38B) = Uanis(C37A) =
Uanis(C37B) = Uanis(C36A) = Uanis(C36B) = Uanis(C41A) = Uanis(C41B) =
Uanis(C40A) = Uanis(C40B)
Uanis(B1A) = Uanis(B1B)
Uanis(F2A) = Uanis(F2B) = Uanis(F3A) = Uanis(F3B) = Uanis(F4A) = Uanis(F4B) =
Uanis(F1A) = Uanis(F1B)
Uanis(F6B) = Uanis(F6A)
Uanis(F7A) = Uanis(F7B) = Uanis(F5A) = Uanis(F5B) = Uanis(F8A) = Uanis(F8B) =
Uanis(F6B) = Uanis(F6A)
Uanis(C33A) = Uanis(C33B)
Uanis(C1A) = Uanis(C1B)
Uanis(C46) = Uanis(C45A) = Uanis(C45B)
5. Others
 Sof(C1B)=Sof(H1B)=Sof(C2B)=Sof(H2BA)=Sof(H2BB)=Sof(C3B)=Sof(H3BA)=Sof(H3BB)=
 Sof(C4B)=Sof(C5B)=Sof(C6B)=Sof(H6B)=Sof(C7B)=Sof(H7B)=Sof(C8B)=Sof(H8B)=
 Sof(C9B)=Sof(H9B)=Sof(C10B)=Sof(C11B)=Sof(H11C)=Sof(H11D)=Sof(C12B)=Sof(H12D)=
 Sof(H12E)=Sof(H12F)=Sof(C13B)=Sof(H13C)=Sof(H13D)=Sof(C21B)=Sof(H21C)=
 Sof(H21D)=Sof(C22B)=Sof(H22D)=Sof(H22E)=Sof(H22F)=Sof(C23B)=Sof(H23C)=
 Sof(H23D)=Sof(H24C)=Sof(H24D)=Sof(H32C)=Sof(H32D)=Sof(C33B)=Sof(H33D)=
 Sof(H33E)=Sof(H33F)=Sof(C34B)=Sof(H34C)=Sof(H34D)=Sof(C35B)=Sof(C36B)=
 Sof(C37B)=Sof(H37B)=Sof(C38B)=Sof(H38B)=Sof(C39B)=Sof(H39B)=Sof(C40B)=
 Sof(H40B)=Sof(C41B)=Sof(C42B)=Sof(H42C)=Sof(H42D)=Sof(C43B)=Sof(H43D)=
 Sof(H43E)=Sof(H43F)=Sof(N1B)=Sof(N2B)=Sof(N3B)=Sof(N6B)=Sof(N9B)=Sof(N10B)=
 Sof(C45B)=Sof(H45D)=Sof(H45E)=Sof(H45F)=1-FVAR(1)
 Sof(C1A)=Sof(H1A)=Sof(C2A)=Sof(H2AA)=Sof(H2AB)=Sof(C3A)=Sof(H3AA)=Sof(H3AB)=
 Sof(C4A)=Sof(C5A)=Sof(C6A)=Sof(H6A)=Sof(C7A)=Sof(H7A)=Sof(C8A)=Sof(H8A)=
 Sof(C9A)=Sof(H9A)=Sof(C10A)=Sof(C11A)=Sof(H11A)=Sof(H11B)=Sof(C12A)=Sof(H12A)=
 Sof(H12B)=Sof(H12C)=Sof(C13A)=Sof(H13A)=Sof(H13B)=Sof(C21A)=Sof(H21A)=
 Sof(H21B)=Sof(C22A)=Sof(H22A)=Sof(H22B)=Sof(H22C)=Sof(C23A)=Sof(H23A)=
 Sof(H23B)=Sof(H24A)=Sof(H24B)=Sof(H32A)=Sof(H32B)=Sof(C33A)=Sof(H33A)=
 Sof(H33B)=Sof(H33C)=Sof(C34A)=Sof(H34A)=Sof(H34B)=Sof(C35A)=Sof(C36A)=
 Sof(C37A)=Sof(H37A)=Sof(C38A)=Sof(H38A)=Sof(C39A)=Sof(H39A)=Sof(C40A)=
 Sof(H40A)=Sof(C41A)=Sof(C42A)=Sof(H42A)=Sof(H42B)=Sof(C43A)=Sof(H43A)=
 Sof(H43B)=Sof(H43C)=Sof(N1A)=Sof(N2A)=Sof(N3A)=Sof(N6A)=Sof(N9A)=Sof(N10A)=
 Sof(C45A)=Sof(H45A)=Sof(H45B)=Sof(H45C)=FVAR(1)
 Sof(C44B)=Sof(H44D)=Sof(H44E)=Sof(H44F)=Sof(S1B)=1-FVAR(2)
 Sof(C44A)=Sof(H44A)=Sof(H44B)=Sof(H44C)=Sof(S1A)=FVAR(2)
 Sof(B1B)=Sof(F1B)=Sof(F2B)=Sof(F3B)=Sof(F4B)=Sof(F5B)=Sof(F6B)=Sof(F7B)=
 Sof(F8B)=1-FVAR(3)
 Sof(B1A)=Sof(F1A)=Sof(F2A)=Sof(F3A)=Sof(F4A)=Sof(F5A)=Sof(F6A)=Sof(F7A)=
 Sof(F8A)=FVAR(3)
6.a Ternary CH refined with riding coordinates:
 C1A(H1A), C1B(H1B)
6.b Secondary CH2 refined with riding coordinates:
 C2A(H2AA,H2AB), C2B(H2BA,H2BB), C3A(H3AA,H3AB), C3B(H3BA,H3BB), C11A(H11A,
 H11B), C11B(H11C,H11D), C13A(H13A,H13B), C13B(H13C,H13D), C21A(H21A,H21B),
 C21B(H21C,H21D), C23A(H23A,H23B), C23B(H23C,H23D), C24(H24A,H24B), C24(H24C,
 H24D), C32(H32A,H32B), C32(H32C,H32D), C34A(H34A,H34B), C34B(H34C,H34D),
 C42A(H42A,H42B), C42B(H42C,H42D)
6.c Aromatic/amide H refined with riding coordinates:
 C6A(H6A), C6B(H6B), C7A(H7A), C7B(H7B), C8A(H8A), C8B(H8B), C9A(H9A),
 C9B(H9B), C16(H16), C17(H17), C18(H18), C19(H19), C27(H27), C28(H28), C29(H29),
  C30(H30), C37A(H37A), C37B(H37B), C38A(H38A), C38B(H38B), C39A(H39A),
 C39B(H39B), C40A(H40A), C40B(H40B), C47(H47)
6.d Idealised Me refined as rotating group:
 C12A(H12A,H12B,H12C), C12B(H12D,H12E,H12F), C22A(H22A,H22B,H22C), C22B(H22D,
 H22E,H22F), C33A(H33A,H33B,H33C), C33B(H33D,H33E,H33F), C43A(H43A,H43B,H43C),
 C43B(H43D,H43E,H43F), C44A(H44A,H44B,H44C), C44B(H44D,H44E,H44F), C45A(H45A,
 H45B,H45C), C45B(H45D,H45E,H45F), C46(H46A,H46B,H46C)
;
_olex2_submission_special_instructions 'No special instructions were received'

loop_
_space_group_symop_operation_xyz
'x, y, z'
'-x+1/2, y+1/2, -z+1/2'
'-x, -y, -z'
'x-1/2, -y-1/2, z-1/2'

loop_
_atom_site_label
_atom_site_type_symbol
_atom_site_fract_x
_atom_site_fract_y
_atom_site_fract_z
_atom_site_U_iso_or_equiv
_atom_site_adp_type
_atom_site_occupancy
_atom_site_site_symmetry_order
_atom_site_calc_flag
_atom_site_refinement_flags_posn
_atom_site_refinement_flags_occupancy
_atom_site_disorder_assembly
_atom_site_disorder_group
C1A C 0.028(3) 0.6049(5) 0.474(5) 0.063(7) Uani 0.656(5) 1 d . P A 1
H1A H 0.0906 0.5867 0.4976 0.076 Uiso 0.656(5) 1 calc R P A 1
C1B C 0.048(7) 0.6041(7) 0.476(10) 0.063(7) Uani 0.344(5) 1 d . P A 2
H1B H -0.0188 0.5933 0.4517 0.076 Uiso 0.344(5) 1 calc R P A 2
C2A C 0.0025(10) 0.5806(6) 0.3936(8) 0.071(2) Uani 0.656(5) 1 d . P A 1
H2AA H -0.0653 0.5894 0.3718 0.085 Uiso 0.656(5) 1 calc R P A 1
H2AB H 0.0108 0.5380 0.3958 0.085 Uiso 0.656(5) 1 calc R P A 1
C2B C 0.106(2) 0.5791(10) 0.4100(15) 0.071(2) Uani 0.344(5) 1 d . P A 2
H2BA H 0.1757 0.5824 0.4319 0.085 Uiso 0.344(5) 1 calc R P A 2
H2BB H 0.0913 0.5374 0.4027 0.085 Uiso 0.344(5) 1 calc R P A 2
C3A C 0.1726(9) 0.5866(5) 0.3509(9) 0.071(2) Uani 0.656(5) 1 d . P A 1
H3AA H 0.1851 0.5674 0.4063 0.085 Uiso 0.656(5) 1 calc R P A 1
H3AB H 0.1821 0.5578 0.3075 0.085 Uiso 0.656(5) 1 calc R P A 1
C3B C 0.1764(13) 0.6041(9) 0.2833(14) 0.071(2) Uani 0.344(5) 1 d . P A 2
H3BA H 0.2045 0.5648 0.2885 0.085 Uiso 0.344(5) 1 calc R P A 2
H3BB H 0.1587 0.6132 0.2230 0.085 Uiso 0.344(5) 1 calc R P A 2
C4A C 0.2380(9) 0.6338(6) 0.3482(9) 0.0823(15) Uani 0.656(5) 1 d . P A 1
C4B C 0.2402(11) 0.6436(8) 0.3202(17) 0.0823(15) Uani 0.344(5) 1 d . P A 2
C5A C 0.2981(14) 0.7259(10) 0.349(2) 0.091(2) Uani 0.656(5) 1 d . P A 1
C5B C 0.298(2) 0.7262(18) 0.342(4) 0.091(2) Uani 0.344(5) 1 d . P A 2
C6A C 0.3146(16) 0.7874(11) 0.3609(11) 0.091(2) Uani 0.656(5) 1 d . P A 1
H6A H 0.2625 0.8133 0.3628 0.109 Uiso 0.656(5) 1 calc R P A 1
C6B C 0.302(3) 0.784(2) 0.341(2) 0.091(2) Uani 0.344(5) 1 d . P A 2
H6B H 0.2494 0.8090 0.3439 0.109 Uiso 0.344(5) 1 calc R P A 2
C7A C 0.4112(11) 0.8080(9) 0.3699(9) 0.091(2) Uani 0.656(5) 1 d . P A 1
H7A H 0.4248 0.8482 0.3773 0.109 Uiso 0.656(5) 1 calc R P A 1
C7B C 0.391(2) 0.8018(18) 0.3337(17) 0.091(2) Uani 0.344(5) 1 d . P A 2
H7B H 0.4006 0.8425 0.3337 0.109 Uiso 0.344(5) 1 calc R P A 2
C8A C 0.4866(13) 0.7675(7) 0.3676(9) 0.091(2) Uani 0.656(5) 1 d . P A 1
H8A H 0.5507 0.7815 0.3732 0.109 Uiso 0.656(5) 1 calc R P A 1
C8B C 0.467(2) 0.7691(14) 0.3271(17) 0.091(2) Uani 0.344(5) 1 d . P A 2
H8B H 0.5274 0.7871 0.3262 0.109 Uiso 0.344(5) 1 calc R P A 2
C9A C 0.4704(12) 0.7067(7) 0.3572(9) 0.091(2) Uani 0.656(5) 1 d . P A 1
H9A H 0.5232 0.6810 0.3581 0.109 Uiso 0.656(5) 1 calc R P A 1
C9B C 0.460(2) 0.7117(14) 0.3216(16) 0.091(2) Uani 0.344(5) 1 d . P A 2
H9B H 0.5114 0.6869 0.3125 0.109 Uiso 0.344(5) 1 calc R P A 2
C10A C 0.3726(14) 0.6842(8) 0.3450(12) 0.091(2) Uani 0.656(5) 1 d . P A 1
C10B C 0.373(3) 0.6930(13) 0.330(2) 0.091(2) Uani 0.344(5) 1 d . P A 2
C11A C 0.3839(11) 0.5733(7) 0.3386(9) 0.0823(15) Uani 0.656(5) 1 d . P A 1
H11A H 0.4380 0.5787 0.3064 0.099 Uiso 0.656(5) 1 calc R P A 1
H11B H 0.3396 0.5443 0.3092 0.099 Uiso 0.656(5) 1 calc R P A 1
C11B C 0.3979(19) 0.5897(12) 0.2990(16) 0.0823(15) Uani 0.344(5) 1 d . P A 2
H11C H 0.4542 0.6052 0.2758 0.099 Uiso 0.344(5) 1 calc R P A 2
H11D H 0.3636 0.5622 0.2582 0.099 Uiso 0.344(5) 1 calc R P A 2
C12A C 0.4220(11) 0.5518(7) 0.4280(9) 0.0823(15) Uani 0.656(5) 1 d . P A 1
H12A H 0.4643 0.5184 0.4246 0.123 Uiso 0.656(5) 1 calc GR P A 1
H12B H 0.3679 0.5403 0.4563 0.123 Uiso 0.656(5) 1 calc GR P A 1
H12C H 0.4580 0.5829 0.4596 0.123 Uiso 0.656(5) 1 calc GR P A 1
C12B C 0.429(2) 0.5601(13) 0.3830(16) 0.0823(15) Uani 0.344(5) 1 d . P A 2
H12D H 0.4685 0.5262 0.3747 0.123 Uiso 0.344(5) 1 calc GR P A 2
H12E H 0.3723 0.5479 0.4070 0.123 Uiso 0.344(5) 1 calc GR P A 2
H12F H 0.4667 0.5873 0.4213 0.123 Uiso 0.344(5) 1 calc GR P A 2
C13A C 0.0259(10) 0.5991(6) 0.2493(8) 0.0566(17) Uani 0.656(5) 1 d . P A 1
H13A H -0.0194 0.5661 0.2462 0.068 Uiso 0.656(5) 1 calc R P A 1
H13B H 0.0753 0.5904 0.2131 0.068 Uiso 0.656(5) 1 calc R P A 1
C13B C -0.0014(17) 0.6002(12) 0.2700(16) 0.0566(17) Uani 0.344(5) 1 d . P A 2
H13C H -0.0538 0.5905 0.3024 0.068 Uiso 0.344(5) 1 calc R P A 2
H13D H 0.0053 0.5678 0.2311 0.068 Uiso 0.344(5) 1 calc R P A 2
C14 C -0.0266(6) 0.6541(3) 0.2210(5) 0.0566(17) Uani 1 1 d . . . .
C15 C -0.0646(5) 0.7453(3) 0.2063(4) 0.0516(18) Uani 1 1 d . . . .
C16 C -0.0756(5) 0.8041(3) 0.2165(5) 0.0557(19) Uani 1 1 d . . . .
H16 H -0.0476 0.8234 0.2662 0.067 Uiso 1 1 calc R . . .
C17 C -0.1288(6) 0.8337(4) 0.1517(5) 0.0761(15) Uani 1 1 d . . . .
H17 H -0.1385 0.8741 0.1571 0.091 Uiso 1 1 calc R . . .
C18 C -0.1684(7) 0.8061(4) 0.0790(6) 0.0761(15) Uani 1 1 d . . . .
H18 H -0.2040 0.8281 0.0353 0.091 Uiso 1 1 calc R . . .
C19 C -0.1577(7) 0.7473(4) 0.0682(6) 0.0761(15) Uani 1 1 d . . . .
H19 H -0.1854 0.7286 0.0181 0.091 Uiso 1 1 calc R . . .
C20 C -0.1061(5) 0.7171(4) 0.1316(5) 0.057(2) Uani 1 1 d . . . .
C21A C -0.1098(14) 0.6103(8) 0.0863(12) 0.0683(15) Uani 0.656(5) 1 d . P A 1
H21A H -0.0578 0.5811 0.0919 0.082 Uiso 0.656(5) 1 calc R P A 1
H21B H -0.1193 0.6245 0.0277 0.082 Uiso 0.656(5) 1 calc R P A 1
C21B C -0.092(3) 0.6138(15) 0.078(2) 0.0683(15) Uani 0.344(5) 1 d . P A 2
H21C H -0.0291 0.5944 0.0782 0.082 Uiso 0.344(5) 1 calc R P A 2
H21D H -0.1097 0.6322 0.0228 0.082 Uiso 0.344(5) 1 calc R P A 2
C22A C -0.2020(10) 0.5822(6) 0.1054(9) 0.0683(15) Uani 0.656(5) 1 d . P A 1
H22A H -0.2208 0.5511 0.0649 0.103 Uiso 0.656(5) 1 calc GR P A 1
H22B H -0.2531 0.6113 0.1014 0.103 Uiso 0.656(5) 1 calc GR P A 1
H22C H -0.1915 0.5660 0.1621 0.103 Uiso 0.656(5) 1 calc GR P A 1
C22B C -0.1672(18) 0.5683(12) 0.0911(18) 0.0683(15) Uani 0.344(5) 1 d . P A 2
H22D H -0.1594 0.5343 0.0563 0.103 Uiso 0.344(5) 1 calc GR P A 2
H22E H -0.2315 0.5846 0.0752 0.103 Uiso 0.344(5) 1 calc GR P A 2
H22F H -0.1592 0.5567 0.1502 0.103 Uiso 0.344(5) 1 calc GR P A 2
C23A C -0.0421(10) 0.5912(6) 0.5360(8) 0.073(3) Uani 0.656(5) 1 d . P A 1
H23A H -0.1081 0.6004 0.5091 0.087 Uiso 0.656(5) 1 calc R P A 1
H23B H -0.0394 0.5492 0.5483 0.087 Uiso 0.656(5) 1 calc R P A 1
C23B C 0.0572(19) 0.5806(10) 0.5492(14) 0.073(3) Uani 0.344(5) 1 d . P A 2
H23C H 0.1261 0.5756 0.5710 0.087 Uiso 0.344(5) 1 calc R P A 2
H23D H 0.0268 0.5419 0.5451 0.087 Uiso 0.344(5) 1 calc R P A 2
C24 C 0.0600(6) 0.6040(4) 0.6808(6) 0.073(2) Uani 1 1 d . . . .
H24A H 0.0344 0.5829 0.7262 0.088 Uiso 0.656(5) 1 calc R P A 1
H24B H 0.1025 0.5773 0.6551 0.088 Uiso 0.656(5) 1 calc R P A 1
H24C H 0.1040 0.5719 0.6719 0.088 Uiso 0.344(5) 1 calc R P A 2
H24D H 0.0169 0.5906 0.7203 0.088 Uiso 0.344(5) 1 calc R P A 2
C25 C 0.1171(5) 0.6559(4) 0.7169(5) 0.060(2) Uani 1 1 d . . . .
C26 C 0.1710(6) 0.7427(4) 0.7360(6) 0.065(2) Uani 1 1 d . . . .
C27 C 0.1871(6) 0.8031(4) 0.7289(6) 0.072(2) Uani 1 1 d . . . .
H27 H 0.1616 0.8246 0.6806 0.087 Uiso 1 1 calc R . . .
C28 C 0.2422(7) 0.8285(5) 0.7971(7) 0.086(3) Uani 1 1 d . . . .
H28 H 0.2537 0.8690 0.7963 0.103 Uiso 1 1 calc R . . .
C29 C 0.2806(7) 0.7973(5) 0.8653(7) 0.092(3) Uani 1 1 d . . . .
H29 H 0.3197 0.8169 0.9096 0.111 Uiso 1 1 calc R . . .
C30 C 0.2653(7) 0.7374(5) 0.8737(7) 0.089(3) Uani 1 1 d . . . .
H30 H 0.2909 0.7162 0.9222 0.107 Uiso 1 1 calc R . . .
C31 C 0.2092(6) 0.7117(4) 0.8045(6) 0.068(2) Uani 1 1 d . . . .
C32 C 0.1948(7) 0.6072(5) 0.8514(7) 0.092(3) Uani 1 1 d . . . .
H32A H 0.1940 0.6222 0.9088 0.110 Uiso 0.656(5) 1 calc R P A 1
H32B H 0.1425 0.5783 0.8400 0.110 Uiso 0.656(5) 1 calc R P A 1
H32C H 0.2574 0.6151 0.8860 0.110 Uiso 0.344(5) 1 calc R P A 2
H32D H 0.2029 0.5718 0.8186 0.110 Uiso 0.344(5) 1 calc R P A 2
C33A C 0.2853(11) 0.5784(7) 0.8486(11) 0.096(4) Uani 0.656(5) 1 d . P A 1
H33A H 0.2949 0.5485 0.8920 0.143 Uiso 0.656(5) 1 calc GR P A 1
H33B H 0.3375 0.6068 0.8584 0.143 Uiso 0.656(5) 1 calc GR P A 1
H33C H 0.2849 0.5606 0.7934 0.143 Uiso 0.656(5) 1 calc GR P A 1
C33B C 0.124(2) 0.5935(13) 0.9100(19) 0.096(4) Uani 0.344(5) 1 d . P A 2
H33D H 0.0652 0.5781 0.8779 0.143 Uiso 0.344(5) 1 calc GR P A 2
H33E H 0.1095 0.6288 0.9392 0.143 Uiso 0.344(5) 1 calc GR P A 2
H33F H 0.1519 0.5646 0.9510 0.143 Uiso 0.344(5) 1 calc GR P A 2
C34A C -0.1091(9) 0.6304(6) 0.6580(9) 0.071(3) Uani 0.656(5) 1 d . P A 1
H34A H -0.1536 0.5976 0.6440 0.085 Uiso 0.656(5) 1 calc R P A 1
H34B H -0.0895 0.6309 0.7195 0.085 Uiso 0.656(5) 1 calc R P A 1
C34B C -0.0955(14) 0.6079(10) 0.600(2) 0.071(3) Uani 0.344(5) 1 d . P A 2
H34C H -0.1168 0.5885 0.5460 0.085 Uiso 0.344(5) 1 calc R P A 2
H34D H -0.1106 0.5822 0.6457 0.085 Uiso 0.344(5) 1 calc R P A 2
C35A C -0.1574(8) 0.6845(6) 0.6314(8) 0.061(4) Uani 0.656(5) 1 d . P A 1
C35B C -0.1459(15) 0.6623(9) 0.6032(19) 0.061(4) Uani 0.344(5) 1 d . P A 2
C36A C -0.1820(11) 0.7750(6) 0.5980(12) 0.0707(17) Uani 0.656(5) 1 d . P A 1
C36B C -0.1695(19) 0.7637(11) 0.602(2) 0.0707(17) Uani 0.344(5) 1 d . P A 2
C37A C -0.1753(12) 0.8329(6) 0.5768(8) 0.0707(17) Uani 0.656(5) 1 d . P A 1
H37A H -0.1160 0.8486 0.5662 0.085 Uiso 0.656(5) 1 calc R P A 1
C37B C -0.154(2) 0.8227(12) 0.6001(15) 0.0707(17) Uani 0.344(5) 1 d . P A 2
H37B H -0.0949 0.8407 0.5942 0.085 Uiso 0.344(5) 1 calc R P A 2
C38A C -0.2557(8) 0.8672(7) 0.5713(8) 0.0707(17) Uani 0.656(5) 1 d . P A 1
H38A H -0.2513 0.9074 0.5598 0.085 Uiso 0.656(5) 1 calc R P A 1
C38B C -0.2382(15) 0.8517(13) 0.6086(15) 0.0707(17) Uani 0.344(5) 1 d . P A 2
H38B H -0.2379 0.8928 0.6081 0.085 Uiso 0.344(5) 1 calc R P A 2
C39A C -0.3414(9) 0.8436(6) 0.5823(8) 0.0707(17) Uani 0.656(5) 1 d . P A 1
H39A H -0.3959 0.8683 0.5760 0.085 Uiso 0.656(5) 1 calc R P A 1
C39B C -0.3226(18) 0.8234(11) 0.6176(16) 0.0707(17) Uani 0.344(5) 1 d . P A 2
H39B H -0.3763 0.8470 0.6238 0.085 Uiso 0.344(5) 1 calc R P A 2
C40A C -0.3548(10) 0.7874(6) 0.6016(8) 0.0707(17) Uani 0.656(5) 1 d . P A 1
H40A H -0.4159 0.7721 0.6081 0.085 Uiso 0.656(5) 1 calc R P A 1
C40B C -0.337(2) 0.7638(10) 0.6186(17) 0.0707(17) Uani 0.344(5) 1 d . P A 2
H40B H -0.3970 0.7458 0.6214 0.085 Uiso 0.344(5) 1 calc R P A 2
C41A C -0.2717(9) 0.7538(6) 0.6111(9) 0.0707(17) Uani 0.656(5) 1 d . P A 1
C41B C -0.2522(18) 0.7342(10) 0.615(2) 0.0707(17) Uani 0.344(5) 1 d . P A 2
C42A C -0.324(2) 0.6556(13) 0.6624(13) 0.106(6) Uani 0.656(5) 1 d . P A 1
H42A H -0.3740 0.6770 0.6868 0.127 Uiso 0.656(5) 1 calc R P A 1
H42B H -0.2938 0.6272 0.7042 0.127 Uiso 0.656(5) 1 calc R P A 1
C42B C -0.315(4) 0.640(3) 0.646(2) 0.106(6) Uani 0.344(5) 1 d . P A 2
H42C H -0.3320 0.6592 0.6968 0.127 Uiso 0.344(5) 1 calc R P A 2
H42D H -0.2918 0.6000 0.6620 0.127 Uiso 0.344(5) 1 calc R P A 2
C43A C -0.3681(13) 0.6242(14) 0.5802(16) 0.106(6) Uani 0.656(5) 1 d . P A 1
H43A H -0.3995 0.6527 0.5403 0.159 Uiso 0.656(5) 1 calc GR P A 1
H43B H -0.4154 0.5957 0.5930 0.159 Uiso 0.656(5) 1 calc GR P A 1
H43C H -0.3172 0.6045 0.5557 0.159 Uiso 0.656(5) 1 calc GR P A 1
C43B C -0.403(3) 0.637(3) 0.575(3) 0.106(6) Uani 0.344(5) 1 d . P A 2
H43D H -0.3811 0.6429 0.5209 0.159 Uiso 0.344(5) 1 calc GR P A 2
H43E H -0.4482 0.6683 0.5842 0.159 Uiso 0.344(5) 1 calc GR P A 2
H43F H -0.4349 0.5998 0.5763 0.159 Uiso 0.344(5) 1 calc GR P A 2
C44A C 0.1312(12) 0.8353(6) 0.4822(10) 0.091(4) Uani 0.650(4) 1 d . P A 1
H44A H 0.1850 0.8122 0.5101 0.136 Uiso 0.650(4) 1 calc GR P A 1
H44B H 0.1140 0.8649 0.5208 0.136 Uiso 0.650(4) 1 calc GR P A 1
H44C H 0.1499 0.8539 0.4324 0.136 Uiso 0.650(4) 1 calc GR P A 1
C44B C 0.004(2) 0.8447(10) 0.4368(18) 0.091(4) Uani 0.350(4) 1 d . P A 2
H44D H 0.0368 0.8745 0.4082 0.136 Uiso 0.350(4) 1 calc GR P A 2
H44E H -0.0238 0.8624 0.4830 0.136 Uiso 0.350(4) 1 calc GR P A 2
H44F H -0.0472 0.8272 0.3970 0.136 Uiso 0.350(4) 1 calc GR P A 2
N1A N 0.0709(9) 0.6085(11) 0.3360(10) 0.0823(15) Uani 0.656(5) 1 d . P A 1
N1B N 0.0887(15) 0.607(2) 0.3277(19) 0.0823(15) Uani 0.344(5) 1 d . P A 2
N2A N 0.2144(10) 0.6919(7) 0.3454(18) 0.0823(15) Uani 0.656(5) 1 d . P A 1
N2B N 0.2108(15) 0.6964(10) 0.341(3) 0.0823(15) Uani 0.344(5) 1 d . P A 2
N3A N 0.3334(10) 0.6285(6) 0.3442(7) 0.0823(15) Uani 0.656(5) 1 d . P A 1
N3B N 0.3343(15) 0.6368(9) 0.3168(14) 0.0823(15) Uani 0.344(5) 1 d . P A 2
N4 N -0.0145(4) 0.7042(3) 0.2600(4) 0.0490(14) Uani 1 1 d . . . .
N5 N -0.0815(5) 0.6588(3) 0.1432(4) 0.0683(15) Uani 1 1 d . . . .
N6A N -0.0225(7) 0.6230(6) 0.6150(9) 0.0632(15) Uani 0.656(5) 1 d . P A 1
N6B N 0.0098(14) 0.6185(11) 0.6100(18) 0.0632(15) Uani 0.344(5) 1 d . P A 2
N7 N 0.1134(5) 0.7070(3) 0.6805(4) 0.0613(17) Uani 1 1 d . . . .
N8 N 0.1745(5) 0.6555(3) 0.7915(5) 0.0700(19) Uani 1 1 d . . . .
N9A N -0.1109(8) 0.7305(5) 0.6023(10) 0.0632(15) Uani 0.656(5) 1 d . P A 1
N9B N -0.1062(14) 0.7157(8) 0.6093(19) 0.0632(15) Uani 0.344(5) 1 d . P A 2
N10A N -0.2504(7) 0.6962(5) 0.6384(7) 0.0632(15) Uani 0.656(5) 1 d . P A 1
N10B N -0.2395(14) 0.6732(8) 0.6102(13) 0.0632(15) Uani 0.344(5) 1 d . P A 2
O1 O 0.0445(4) 0.6643(3) 0.4732(3) 0.0700(16) Uani 1 1 d . . . .
S1A S 0.0310(3) 0.78943(15) 0.4518(2) 0.0673(9) Uani 0.650(4) 1 d . P A 1
S1B S 0.0968(5) 0.7844(3) 0.4813(4) 0.0673(9) Uani 0.350(4) 1 d . P A 2
Fe1 Fe 0.07541(9) 0.70607(5) 0.37304(7) 0.0591(4) Uani 1 1 d . . . .
Fe2 Fe 0.02459(9) 0.71514(5) 0.56782(8) 0.0684(4) Uani 1 1 d . . . .
C45A C 0.5339(14) 0.5446(8) 0.7842(13) 0.116(3) Uani 0.656(5) 1 d . P A 1
H45A H 0.4853 0.5386 0.7351 0.173 Uiso 0.656(5) 1 calc GR P A 1
H45B H 0.5980 0.5411 0.7678 0.173 Uiso 0.656(5) 1 calc GR P A 1
H45C H 0.5263 0.5833 0.8072 0.173 Uiso 0.656(5) 1 calc GR P A 1
C45B C 0.497(3) 0.5534(13) 0.801(3) 0.116(3) Uani 0.344(5) 1 d . P A 2
H45D H 0.4655 0.5806 0.8356 0.173 Uiso 0.344(5) 1 calc GR P A 2
H45E H 0.4526 0.5440 0.7504 0.173 Uiso 0.344(5) 1 calc GR P A 2
H45F H 0.5549 0.5710 0.7862 0.173 Uiso 0.344(5) 1 calc GR P A 2
C46 C 0.5926(8) 0.4988(5) 0.9251(8) 0.116(3) Uani 1 1 d . . . .
H46A H 0.6573 0.4992 0.9094 0.173 Uiso 1 1 calc GR . . .
H46B H 0.5842 0.4636 0.9573 0.173 Uiso 1 1 calc GR . . .
H46C H 0.5840 0.5329 0.9593 0.173 Uiso 1 1 calc GR . . .
C47 C 0.4571(8) 0.4591(5) 0.8328(7) 0.088(3) Uani 1 1 d . . . .
H47 H 0.4107 0.4628 0.7841 0.106 Uiso 1 1 calc R . . .
N11 N 0.5220(7) 0.4997(4) 0.8499(6) 0.092(3) Uani 1 1 d . . . .
O2 O 0.4544(6) 0.4173(4) 0.8766(5) 0.123(3) Uani 1 1 d . . . .
B1A B 0.7393(14) 0.5056(8) 0.3896(13) 0.078(4) Uani 0.464(5) 1 d . P B 1
B1B B 0.7384(12) 0.5137(7) 0.4004(12) 0.078(4) Uani 0.536(5) 1 d . P B 2
F1A F 0.7815(13) 0.5093(8) 0.3179(13) 0.150(2) Uani 0.464(5) 1 d . P B 1
F1B F 0.8127(11) 0.5266(7) 0.3572(12) 0.150(2) Uani 0.536(5) 1 d . P B 2
F2A F 0.7625(13) 0.4605(8) 0.4431(13) 0.150(2) Uani 0.464(5) 1 d . P B 1
F2B F 0.7204(11) 0.4562(7) 0.3985(12) 0.150(2) Uani 0.536(5) 1 d . P B 2
F3A F 0.6450(12) 0.4959(8) 0.3602(12) 0.150(2) Uani 0.464(5) 1 d . P B 1
F3B F 0.6588(10) 0.5469(7) 0.3795(11) 0.150(2) Uani 0.536(5) 1 d . P B 2
F4A F 0.7425(12) 0.5580(8) 0.4296(12) 0.150(2) Uani 0.464(5) 1 d . P B 1
F4B F 0.7745(10) 0.5216(7) 0.4822(11) 0.150(2) Uani 0.536(5) 1 d . P B 2
B2 B 0.1522(8) 0.4722(3) 0.1609(6) 0.076(3) Uani 1 1 d . . . .
F5A F 0.0946(13) 0.4698(7) 0.2200(10) 0.129(2) Uani 0.464(5) 1 d . P B 1
F5B F 0.0587(10) 0.4580(6) 0.1743(9) 0.129(2) Uani 0.536(5) 1 d . P B 2
F6A F 0.1769(15) 0.4411(6) 0.0953(9) 0.129(2) Uani 0.464(5) 1 d . P B 1
F6B F 0.1848(13) 0.4232(5) 0.1281(9) 0.129(2) Uani 0.536(5) 1 d . P B 2
F7A F 0.1276(14) 0.5132(6) 0.1009(9) 0.129(2) Uani 0.464(5) 1 d . P B 1
F7B F 0.1531(14) 0.5289(5) 0.1352(9) 0.129(2) Uani 0.536(5) 1 d . P B 2
F8A F 0.2263(11) 0.5105(6) 0.1910(9) 0.129(2) Uani 0.464(5) 1 d . P B 1
F8B F 0.2145(10) 0.4680(5) 0.2343(7) 0.129(2) Uani 0.536(5) 1 d . P B 2

loop_
_atom_site_aniso_label
_atom_site_aniso_U_11
_atom_site_aniso_U_22
_atom_site_aniso_U_33
_atom_site_aniso_U_23
_atom_site_aniso_U_13
_atom_site_aniso_U_12
C1A 0.05(2) 0.057(5) 0.078(6) 0.001(4) 0.002(16) 0.006(4)
C1B 0.05(2) 0.057(5) 0.078(6) 0.001(4) 0.002(16) 0.006(4)
C2A 0.087(6) 0.057(5) 0.067(5) 0.002(4) 0.003(5) 0.010(5)
C2B 0.087(6) 0.057(5) 0.067(5) 0.002(4) 0.003(5) 0.010(5)
C3A 0.087(6) 0.057(5) 0.067(5) 0.002(4) 0.003(5) 0.010(5)
C3B 0.087(6) 0.057(5) 0.067(5) 0.002(4) 0.003(5) 0.010(5)
C4A 0.089(3) 0.090(3) 0.066(3) -0.018(3) 0.005(3) 0.026(3)
C4B 0.089(3) 0.090(3) 0.066(3) -0.018(3) 0.005(3) 0.026(3)
C5A 0.100(4) 0.122(4) 0.062(5) 0.024(4) 0.047(4) 0.019(4)
C5B 0.100(4) 0.122(4) 0.062(5) 0.024(4) 0.047(4) 0.019(4)
C6A 0.100(4) 0.122(4) 0.062(5) 0.024(4) 0.047(4) 0.019(4)
C6B 0.100(4) 0.122(4) 0.062(5) 0.024(4) 0.047(4) 0.019(4)
C7A 0.100(4) 0.122(4) 0.062(5) 0.024(4) 0.047(4) 0.019(4)
C7B 0.100(4) 0.122(4) 0.062(5) 0.024(4) 0.047(4) 0.019(4)
C8A 0.100(4) 0.122(4) 0.062(5) 0.024(4) 0.047(4) 0.019(4)
C8B 0.100(4) 0.122(4) 0.062(5) 0.024(4) 0.047(4) 0.019(4)
C9A 0.100(4) 0.122(4) 0.062(5) 0.024(4) 0.047(4) 0.019(4)
C9B 0.100(4) 0.122(4) 0.062(5) 0.024(4) 0.047(4) 0.019(4)
C10A 0.100(4) 0.122(4) 0.062(5) 0.024(4) 0.047(4) 0.019(4)
C10B 0.100(4) 0.122(4) 0.062(5) 0.024(4) 0.047(4) 0.019(4)
C11A 0.089(3) 0.090(3) 0.066(3) -0.018(3) 0.005(3) 0.026(3)
C11B 0.089(3) 0.090(3) 0.066(3) -0.018(3) 0.005(3) 0.026(3)
C12A 0.089(3) 0.090(3) 0.066(3) -0.018(3) 0.005(3) 0.026(3)
C12B 0.089(3) 0.090(3) 0.066(3) -0.018(3) 0.005(3) 0.026(3)
C13A 0.060(4) 0.053(3) 0.056(4) -0.008(3) 0.006(3) -0.005(3)
C13B 0.060(4) 0.053(3) 0.056(4) -0.008(3) 0.006(3) -0.005(3)
C14 0.060(4) 0.053(3) 0.056(4) -0.008(3) 0.006(3) -0.005(3)
C15 0.047(4) 0.063(5) 0.048(4) 0.003(4) 0.016(3) -0.006(4)
C16 0.049(4) 0.059(5) 0.059(5) -0.004(4) 0.009(4) 0.001(4)
C17 0.082(3) 0.077(3) 0.065(3) 0.009(3) -0.004(3) -0.003(3)
C18 0.082(3) 0.077(3) 0.065(3) 0.009(3) -0.004(3) -0.003(3)
C19 0.082(3) 0.077(3) 0.065(3) 0.009(3) -0.004(3) -0.003(3)
C20 0.057(4) 0.066(5) 0.047(4) -0.003(4) 0.003(4) -0.011(4)
C21A 0.064(4) 0.076(4) 0.064(3) -0.017(3) 0.007(3) -0.020(3)
C21B 0.064(4) 0.076(4) 0.064(3) -0.017(3) 0.007(3) -0.020(3)
C22A 0.064(4) 0.076(4) 0.064(3) -0.017(3) 0.007(3) -0.020(3)
C22B 0.064(4) 0.076(4) 0.064(3) -0.017(3) 0.007(3) -0.020(3)
C23A 0.079(7) 0.061(7) 0.073(8) 0.015(6) -0.008(7) -0.015(6)
C23B 0.079(7) 0.061(7) 0.073(8) 0.015(6) -0.008(7) -0.015(6)
C24 0.067(5) 0.057(5) 0.099(7) 0.010(5) 0.028(5) 0.001(4)
C25 0.048(4) 0.065(5) 0.067(5) 0.000(4) 0.015(4) 0.003(4)
C26 0.057(5) 0.065(5) 0.075(6) -0.015(5) 0.021(4) 0.001(4)
C27 0.067(5) 0.067(6) 0.088(6) -0.025(5) 0.032(5) -0.012(4)
C28 0.083(7) 0.096(7) 0.085(7) -0.006(6) 0.032(6) -0.007(6)
C29 0.068(6) 0.118(10) 0.094(8) -0.041(7) 0.022(6) -0.017(6)
C30 0.077(6) 0.102(8) 0.092(8) -0.001(6) 0.021(6) -0.003(6)
C31 0.048(4) 0.081(6) 0.077(6) -0.018(5) 0.021(4) 0.002(4)
C32 0.079(6) 0.103(8) 0.096(7) 0.019(6) 0.021(6) -0.011(6)
C33A 0.097(10) 0.084(9) 0.106(11) 0.019(8) 0.014(8) 0.033(8)
C33B 0.097(10) 0.084(9) 0.106(11) 0.019(8) 0.014(8) 0.033(8)
C34A 0.066(7) 0.062(8) 0.088(10) 0.013(7) 0.028(7) -0.007(6)
C34B 0.066(7) 0.062(8) 0.088(10) 0.013(7) 0.028(7) -0.007(6)
C35A 0.073(7) 0.048(9) 0.062(10) 0.001(6) 0.009(6) -0.017(7)
C35B 0.073(7) 0.048(9) 0.062(10) 0.001(6) 0.009(6) -0.017(7)
C36A 0.071(4) 0.085(5) 0.062(3) 0.000(3) 0.030(3) 0.008(3)
C36B 0.071(4) 0.085(5) 0.062(3) 0.000(3) 0.030(3) 0.008(3)
C37A 0.071(4) 0.085(5) 0.062(3) 0.000(3) 0.030(3) 0.008(3)
C37B 0.071(4) 0.085(5) 0.062(3) 0.000(3) 0.030(3) 0.008(3)
C38A 0.071(4) 0.085(5) 0.062(3) 0.000(3) 0.030(3) 0.008(3)
C38B 0.071(4) 0.085(5) 0.062(3) 0.000(3) 0.030(3) 0.008(3)
C39A 0.071(4) 0.085(5) 0.062(3) 0.000(3) 0.030(3) 0.008(3)
C39B 0.071(4) 0.085(5) 0.062(3) 0.000(3) 0.030(3) 0.008(3)
C40A 0.071(4) 0.085(5) 0.062(3) 0.000(3) 0.030(3) 0.008(3)
C40B 0.071(4) 0.085(5) 0.062(3) 0.000(3) 0.030(3) 0.008(3)
C41A 0.071(4) 0.085(5) 0.062(3) 0.000(3) 0.030(3) 0.008(3)
C41B 0.071(4) 0.085(5) 0.062(3) 0.000(3) 0.030(3) 0.008(3)
C42A 0.092(8) 0.114(15) 0.116(8) 0.005(7) 0.028(8) -0.031(11)
C42B 0.092(8) 0.114(15) 0.116(8) 0.005(7) 0.028(8) -0.031(11)
C43A 0.092(8) 0.114(15) 0.116(8) 0.005(7) 0.028(8) -0.031(11)
C43B 0.092(8) 0.114(15) 0.116(8) 0.005(7) 0.028(8) -0.031(11)
C44A 0.130(11) 0.049(7) 0.093(9) -0.028(7) 0.015(8) -0.003(7)
C44B 0.130(11) 0.049(7) 0.093(9) -0.028(7) 0.015(8) -0.003(7)
N1A 0.089(3) 0.090(3) 0.066(3) -0.018(3) 0.005(3) 0.026(3)
N1B 0.089(3) 0.090(3) 0.066(3) -0.018(3) 0.005(3) 0.026(3)
N2A 0.089(3) 0.090(3) 0.066(3) -0.018(3) 0.005(3) 0.026(3)
N2B 0.089(3) 0.090(3) 0.066(3) -0.018(3) 0.005(3) 0.026(3)
N3A 0.089(3) 0.090(3) 0.066(3) -0.018(3) 0.005(3) 0.026(3)
N3B 0.089(3) 0.090(3) 0.066(3) -0.018(3) 0.005(3) 0.026(3)
N4 0.045(3) 0.055(4) 0.047(3) -0.002(3) 0.006(3) -0.004(3)
N5 0.064(4) 0.076(4) 0.064(3) -0.017(3) 0.007(3) -0.020(3)
N6A 0.069(3) 0.064(4) 0.060(3) 0.013(3) 0.020(3) -0.021(3)
N6B 0.069(3) 0.064(4) 0.060(3) 0.013(3) 0.020(3) -0.021(3)
N7 0.065(4) 0.048(4) 0.076(5) -0.003(3) 0.025(4) -0.007(3)
N8 0.065(4) 0.074(5) 0.077(5) 0.005(4) 0.030(4) 0.009(4)
N9A 0.069(3) 0.064(4) 0.060(3) 0.013(3) 0.020(3) -0.021(3)
N9B 0.069(3) 0.064(4) 0.060(3) 0.013(3) 0.020(3) -0.021(3)
N10A 0.069(3) 0.064(4) 0.060(3) 0.013(3) 0.020(3) -0.021(3)
N10B 0.069(3) 0.064(4) 0.060(3) 0.013(3) 0.020(3) -0.021(3)
O1 0.079(4) 0.075(4) 0.056(3) 0.010(3) 0.009(3) 0.001(3)
S1A 0.072(2) 0.0607(18) 0.067(2) 0.0042(15) 0.0038(16) 0.0047(18)
S1B 0.072(2) 0.0607(18) 0.067(2) 0.0042(15) 0.0038(16) 0.0047(18)
Fe1 0.0756(8) 0.0560(7) 0.0443(6) -0.0052(5) 0.0039(5) 0.0088(6)
Fe2 0.0843(9) 0.0518(7) 0.0737(9) 0.0061(6) 0.0270(7) -0.0133(6)
C45A 0.087(7) 0.109(7) 0.157(10) 0.005(7) 0.037(7) 0.031(6)
C45B 0.087(7) 0.109(7) 0.157(10) 0.005(7) 0.037(7) 0.031(6)
C46 0.087(7) 0.109(7) 0.157(10) 0.005(7) 0.037(7) 0.031(6)
C47 0.088(7) 0.087(8) 0.095(8) 0.017(6) 0.032(6) 0.013(6)
N11 0.093(6) 0.073(5) 0.118(7) 0.018(5) 0.044(6) 0.014(5)
O2 0.132(7) 0.126(7) 0.121(7) 0.011(6) 0.043(5) -0.025(5)
B1A 0.083(8) 0.029(7) 0.117(10) -0.004(7) -0.004(8) -0.007(5)
B1B 0.083(8) 0.029(7) 0.117(10) -0.004(7) -0.004(8) -0.007(5)
F1A 0.127(5) 0.129(5) 0.182(7) 0.001(4) -0.016(4) -0.008(4)
F1B 0.127(5) 0.129(5) 0.182(7) 0.001(4) -0.016(4) -0.008(4)
F2A 0.127(5) 0.129(5) 0.182(7) 0.001(4) -0.016(4) -0.008(4)
F2B 0.127(5) 0.129(5) 0.182(7) 0.001(4) -0.016(4) -0.008(4)
F3A 0.127(5) 0.129(5) 0.182(7) 0.001(4) -0.016(4) -0.008(4)
F3B 0.127(5) 0.129(5) 0.182(7) 0.001(4) -0.016(4) -0.008(4)
F4A 0.127(5) 0.129(5) 0.182(7) 0.001(4) -0.016(4) -0.008(4)
F4B 0.127(5) 0.129(5) 0.182(7) 0.001(4) -0.016(4) -0.008(4)
B2 0.119(9) 0.043(5) 0.077(7) -0.006(5) 0.051(7) -0.007(6)
F5A 0.188(5) 0.105(4) 0.106(5) 0.006(3) 0.064(4) -0.014(4)
F5B 0.188(5) 0.105(4) 0.106(5) 0.006(3) 0.064(4) -0.014(4)
F6A 0.188(5) 0.105(4) 0.106(5) 0.006(3) 0.064(4) -0.014(4)
F6B 0.188(5) 0.105(4) 0.106(5) 0.006(3) 0.064(4) -0.014(4)
F7A 0.188(5) 0.105(4) 0.106(5) 0.006(3) 0.064(4) -0.014(4)
F7B 0.188(5) 0.105(4) 0.106(5) 0.006(3) 0.064(4) -0.014(4)
F8A 0.188(5) 0.105(4) 0.106(5) 0.006(3) 0.064(4) -0.014(4)
F8B 0.188(5) 0.105(4) 0.106(5) 0.006(3) 0.064(4) -0.014(4)

loop_
_atom_type_symbol
_atom_type_description
_atom_type_scat_dispersion_real
_atom_type_scat_dispersion_imag
_atom_type_scat_source
C C 0.0033 0.0016 'International Tables Vol C Tables 4.2.6.8 and 6.1.1.4'
N N 0.0061 0.0033 'International Tables Vol C Tables 4.2.6.8 and 6.1.1.4'
O O 0.0106 0.0060 'International Tables Vol C Tables 4.2.6.8 and 6.1.1.4'
B B 0.0013 0.0007 'International Tables Vol C Tables 4.2.6.8 and 6.1.1.4'
F F 0.0171 0.0103 'International Tables Vol C Tables 4.2.6.8 and 6.1.1.4'
S S 0.1246 0.1234 'International Tables Vol C Tables 4.2.6.8 and 6.1.1.4'
Fe Fe 0.3463 0.8444 'International Tables Vol C Tables 4.2.6.8 and 6.1.1.4'
H H 0.0000 0.0000 'International Tables Vol C Tables 4.2.6.8 and 6.1.1.4'

loop_
_geom_angle_atom_site_label_1
_geom_angle_atom_site_label_2
_geom_angle_atom_site_label_3
_geom_angle
C2A C1A H1A 106.2
C2A C1A C23A 114(2)
C23A C1A H1A 106.2
O1 C1A H1A 106.2
O1 C1A C2A 114(5)
O1 C1A C23A 109(4)
C2B C1B H1B 102.0
C23B C1B H1B 102.0
C23B C1B C2B 119(5)
C23B C1B O1 116(10)
O1 C1B H1B 102.0
O1 C1B C2B 112(8)
C1A C2A H2AA 110.4
C1A C2A H2AB 110.4
C1A C2A N1A 106(2)
H2AA C2A H2AB 108.6
N1A C2A H2AA 110.4
N1A C2A H2AB 110.4
C1B C2B H2BA 108.6
C1B C2B H2BB 108.6
H2BA C2B H2BB 107.6
N1B C2B C1B 115(4)
N1B C2B H2BA 108.6
N1B C2B H2BB 108.6
H3AA C3A H3AB 108.2
C4A C3A H3AA 109.7
C4A C3A H3AB 109.7
C4A C3A N1A 110.0(15)
N1A C3A H3AA 109.7
N1A C3A H3AB 109.7
H3BA C3B H3BB 108.5
C4B C3B H3BA 110.3
C4B C3B H3BB 110.3
C4B C3B N1B 107(2)
N1B C3B H3BA 110.3
N1B C3B H3BB 110.3
N2A C4A C3A 125.9(12)
N3A C4A C3A 125.3(12)
N3A C4A N2A 108.7(13)
N2B C4B C3B 120.7(13)
N3B C4B C3B 119.9(12)
N3B C4B N2B 117.2(12)
C10A C5A C6A 124.1(15)
N2A C5A C6A 132.0(17)
N2A C5A C10A 103.7(16)
C6B C5B N2B 122(3)
C10B C5B C6B 122(3)
C10B C5B N2B 115(3)
C5A C6A H6A 120.9
C7A C6A C5A 118.2(18)
C7A C6A H6A 120.9
C5B C6B H6B 124.7
C7B C6B C5B 111(4)
C7B C6B H6B 124.7
C6A C7A H7A 120.6
C8A C7A C6A 118.8(18)
C8A C7A H7A 120.6
C6B C7B H7B 116.3
C8B C7B C6B 127(4)
C8B C7B H7B 116.3
C7A C8A H8A 118.5
C7A C8A C9A 122.9(17)
C9A C8A H8A 118.5
C7B C8B H8B 119.4
C7B C8B C9B 121(3)
C9B C8B H8B 119.4
C8A C9A H9A 120.1
C8A C9A C10A 119.9(15)
C10A C9A H9A 120.1
C8B C9B H9B 124.0
C10B C9B C8B 112(3)
C10B C9B H9B 124.0
C5A C10A C9A 116.0(14)
N3A C10A C5A 109.1(15)
N3A C10A C9A 133.9(17)
C5B C10B N3B 105(3)
C9B C10B C5B 126(2)
C9B C10B N3B 128(3)
H11A C11A H11B 108.3
C12A C11A H11A 109.9
C12A C11A H11B 109.9
N3A C11A H11A 109.9
N3A C11A H11B 109.9
N3A C11A C12A 109.1(11)
H11C C11B H11D 108.8
C12B C11B H11C 110.7
C12B C11B H11D 110.7
N3B C11B H11C 110.7
N3B C11B H11D 110.7
N3B C11B C12B 105(2)
C11A C12A H12A 109.5
C11A C12A H12B 109.5
C11A C12A H12C 109.5
H12A C12A H12B 109.5
H12A C12A H12C 109.5
H12B C12A H12C 109.5
C11B C12B H12D 109.5
C11B C12B H12E 109.5
C11B C12B H12F 109.5
H12D C12B H12E 109.5
H12D C12B H12F 109.5
H12E C12B H12F 109.5
H13A C13A H13B 108.6
C14 C13A H13A 110.4
C14 C13A H13B 110.4
N1A C13A H13A 110.4
N1A C13A H13B 110.4
N1A C13A C14 106.8(13)
H13C C13B H13D 108.0
C14 C13B H13C 109.4
C14 C13B H13D 109.4
N1B C13B H13C 109.4
N1B C13B H13D 109.4
N1B C13B C14 111(3)
N4 C14 C13A 125.0(8)
N4 C14 C13B 118.5(11)
N4 C14 N5 112.4(7)
N5 C14 C13A 121.8(8)
N5 C14 C13B 127.4(11)
C16 C15 C20 120.9(7)
C16 C15 N4 130.3(7)
N4 C15 C20 108.7(7)
C15 C16 H16 121.4
C17 C16 C15 117.1(8)
C17 C16 H16 121.4
C16 C17 H17 119.1
C16 C17 C18 121.7(9)
C18 C17 H17 119.1
C17 C18 H18 119.2
C17 C18 C19 121.6(8)
C19 C18 H18 119.2
C18 C19 H19 121.1
C20 C19 C18 117.8(8)
C20 C19 H19 121.1
C19 C20 C15 120.8(8)
C19 C20 N5 133.8(8)
N5 C20 C15 105.4(6)
H21A C21A H21B 108.0
C22A C21A H21A 109.4
C22A C21A H21B 109.4
N5 C21A H21A 109.4
N5 C21A H21B 109.4
N5 C21A C22A 111.2(10)
H21C C21B H21D 107.8
C22B C21B H21C 109.0
C22B C21B H21D 109.0
N5 C21B H21C 109.0
N5 C21B H21D 109.0
N5 C21B C22B 112.8(18)
C21A C22A H22A 109.5
C21A C22A H22B 109.5
C21A C22A H22C 109.5
H22A C22A H22B 109.5
H22A C22A H22C 109.5
H22B C22A H22C 109.5
C21B C22B H22D 109.5
C21B C22B H22E 109.5
C21B C22B H22F 109.5
H22D C22B H22E 109.5
H22D C22B H22F 109.5
H22E C22B H22F 109.5
C1A C23A H23A 108.8
C1A C23A H23B 108.8
H23A C23A H23B 107.6
N6A C23A C1A 114(2)
N6A C23A H23A 108.8
N6A C23A H23B 108.8
C1B C23B H23C 109.5
C1B C23B H23D 109.5
C1B C23B N6B 111(4)
H23C C23B H23D 108.1
N6B C23B H23C 109.5
N6B C23B H23D 109.5
H24A C24 H24B 108.1
H24C C24 H24D 108.3
C25 C24 H24A 109.6
C25 C24 H24B 109.6
C25 C24 H24C 109.9
C25 C24 H24D 109.9
C25 C24 N6A 110.5(8)
N6A C24 H24A 109.6
N6A C24 H24B 109.6
N6B C24 H24C 109.9
N6B C24 H24D 109.9
N6B C24 C25 109.0(13)
N7 C25 C24 123.7(8)
N7 C25 N8 112.5(7)
N8 C25 C24 123.7(8)
C31 C26 C27 122.2(8)
C31 C26 N7 109.7(8)
N7 C26 C27 128.1(9)
C26 C27 H27 122.3
C28 C27 C26 115.5(10)
C28 C27 H27 122.3
C27 C28 H28 118.9
C29 C28 C27 122.2(11)
C29 C28 H28 118.9
C28 C29 H29 118.4
C28 C29 C30 123.2(10)
C30 C29 H29 118.4
C29 C30 H30 122.7
C31 C30 C29 114.6(10)
C31 C30 H30 122.7
C26 C31 C30 122.4(9)
C26 C31 N8 106.2(8)
N8 C31 C30 131.2(10)
H32A C32 H32B 107.6
H32C C32 H32D 107.0
C33A C32 H32A 108.6
C33A C32 H32B 108.6
C33A C32 N8 114.5(10)
C33B C32 H32C 107.5
C33B C32 H32D 107.5
N8 C32 H32A 108.6
N8 C32 H32B 108.6
N8 C32 H32C 107.5
N8 C32 H32D 107.5
N8 C32 C33B 119.2(13)
C32 C33A H33A 109.5
C32 C33A H33B 109.5
C32 C33A H33C 109.5
H33A C33A H33B 109.5
H33A C33A H33C 109.5
H33B C33A H33C 109.5
C32 C33B H33D 109.5
C32 C33B H33E 109.5
C32 C33B H33F 109.5
H33D C33B H33E 109.5
H33D C33B H33F 109.5
H33E C33B H33F 109.5
H34A C34A H34B 108.2
C35A C34A H34A 109.7
C35A C34A H34B 109.7
C35A C34A N6A 109.8(10)
N6A C34A H34A 109.7
N6A C34A H34B 109.7
H34C C34B H34D 108.2
C35B C34B H34C 109.7
C35B C34B H34D 109.7
C35B C34B N6B 109.9(19)
N6B C34B H34C 109.7
N6B C34B H34D 109.7
N9A C35A C34A 122.8(10)
N10A C35A C34A 124.1(10)
N10A C35A N9A 112.9(11)
N9B C35B C34B 126.4(18)
N9B C35B N10B 102.8(17)
N10B C35B C34B 130.4(18)
C37A C36A C41A 118.0(11)
C37A C36A N9A 129.3(11)
C41A C36A N9A 112.5(11)
C37B C36B C41B 128(2)
C37B C36B N9B 133(2)
C41B C36B N9B 97.7(18)
C36A C37A H37A 120.4
C38A C37A C36A 119.2(13)
C38A C37A H37A 120.4
C36B C37B H37B 125.1
C36B C37B C38B 110(2)
C38B C37B H37B 125.1
C37A C38A H38A 120.0
C39A C38A C37A 119.9(14)
C39A C38A H38A 120.0
C37B C38B H38B 118.6
C39B C38B C37B 123(2)
C39B C38B H38B 118.6
C38A C39A H39A 117.6
C40A C39A C38A 124.8(13)
C40A C39A H39A 117.6
C38B C39B H39B 116.7
C38B C39B C40B 127(2)
C40B C39B H39B 116.7
C39A C40A H40A 122.7
C39A C40A C41A 114.5(12)
C41A C40A H40A 122.7
C39B C40B H40B 124.4
C41B C40B C39B 111(2)
C41B C40B H40B 124.4
C36A C41A N10A 102.7(10)
C40A C41A C36A 123.4(11)
C40A C41A N10A 133.8(12)
C36B C41B N10B 111.2(18)
C40B C41B C36B 121(2)
C40B C41B N10B 127(2)
H42A C42A H42B 108.7
C43A C42A H42A 110.5
C43A C42A H42B 110.5
N10A C42A H42A 110.5
N10A C42A H42B 110.5
N10A C42A C43A 106.2(15)
H42C C42B H42D 108.8
C43B C42B H42C 110.7
C43B C42B H42D 110.7
N10B C42B H42C 110.7
N10B C42B H42D 110.7
N10B C42B C43B 105(3)
C42A C43A H43A 109.5
C42A C43A H43B 109.5
C42A C43A H43C 109.5
H43A C43A H43B 109.5
H43A C43A H43C 109.5
H43B C43A H43C 109.5
C42B C43B H43D 109.5
C42B C43B H43E 109.5
C42B C43B H43F 109.5
H43D C43B H43E 109.5
H43D C43B H43F 109.5
H43E C43B H43F 109.5
H44A C44A H44B 109.5
H44A C44A H44C 109.5
H44B C44A H44C 109.5
S1A C44A H44A 109.5
S1A C44A H44B 109.5
S1A C44A H44C 109.5
H44D C44B H44E 109.5
H44D C44B H44F 109.5
H44E C44B H44F 109.5
S1B C44B H44D 109.5
S1B C44B H44E 109.5
S1B C44B H44F 109.5
C2A N1A Fe1 104.0(9)
C3A N1A C2A 114.8(17)
C3A N1A Fe1 107.1(11)
C13A N1A C2A 106.6(13)
C13A N1A C3A 111.9(12)
C13A N1A Fe1 112.3(15)
C2B N1B C3B 111(2)
C2B N1B C13B 123(3)
C2B N1B Fe1 99.0(17)
C3B N1B Fe1 107(3)
C13B N1B C3B 113(2)
C13B N1B Fe1 102(2)
C4A N2A C5A 110.1(14)
C4A N2A Fe1 111.9(11)
C5A N2A Fe1 134.8(14)
C4B N2B C5B 98(2)
C4B N2B Fe1 119.4(13)
C5B N2B Fe1 142(2)
C4A N3A C10A 107.9(13)
C4A N3A C11A 124.9(14)
C10A N3A C11A 127.2(15)
C4B N3B C10B 104.1(19)
C4B N3B C11B 137.0(19)
C10B N3B C11B 119(2)
C14 N4 C15 106.4(6)
C14 N4 Fe1 117.4(5)
C15 N4 Fe1 136.0(5)
C14 N5 C20 107.1(6)
C14 N5 C21A 125.1(12)
C14 N5 C21B 125(2)
C20 N5 C21A 127.8(12)
C20 N5 C21B 126(2)
C23A N6A C24 119.5(11)
C23A N6A C34A 113.4(11)
C23A N6A Fe2 101.3(8)
C24 N6A Fe2 105.1(7)
C34A N6A C24 107.6(11)
C34A N6A Fe2 109.1(8)
C23B N6B Fe2 106.9(15)
C24 N6B C23B 100.5(18)
C24 N6B C34B 117.3(19)
C24 N6B Fe2 116.1(15)
C34B N6B C23B 111(2)
C34B N6B Fe2 104.7(16)
C25 N7 C26 105.3(7)
C25 N7 Fe2 117.1(5)
C26 N7 Fe2 137.5(6)
C25 N8 C31 106.3(7)
C25 N8 C32 128.5(8)
C31 N8 C32 125.2(8)
C35A N9A C36A 102.1(10)
C35A N9A Fe2 117.3(9)
C36A N9A Fe2 140.2(8)
C35B N9B C36B 117(2)
C35B N9B Fe2 110.7(16)
C36B N9B Fe2 124.2(15)
C35A N10A C41A 108.9(10)
C35A N10A C42A 127.7(18)
C41A N10A C42A 123.2(18)
C35B N10B C41B 108.5(17)
C35B N10B C42B 133(3)
C41B N10B C42B 113(3)
C1A O1 Fe1 123(3)
C1A O1 Fe2 122(3)
C1B O1 Fe1 120(7)
C1B O1 Fe2 126(7)
Fe2 O1 Fe1 114.3(3)
C44A S1A Fe1 111.2(5)
C44A S1A Fe2 108.1(6)
Fe1 S1A Fe2 83.68(11)
C44B S1B Fe1 104.5(8)
C44B S1B Fe2 111.2(10)
Fe2 S1B Fe1 84.7(2)
N1A Fe1 S1A 153.9(5)
N1B Fe1 S1B 152.8(8)
N2A Fe1 N1A 77.6(6)
N2A Fe1 S1A 123.5(5)
N2B Fe1 N1B 72.9(10)
N2B Fe1 N4 104.5(15)
N2B Fe1 S1B 103.3(11)
N4 Fe1 N1A 76.3(4)
N4 Fe1 N1B 77.1(7)
N4 Fe1 N2A 106.3(8)
N4 Fe1 S1A 107.85(19)
N4 Fe1 S1B 128.9(2)
O1 Fe1 N1A 74.8(5)
O1 Fe1 N1B 79.8(9)
O1 Fe1 N2A 114.7(8)
O1 Fe1 N2B 118.0(14)
O1 Fe1 N4 122.1(2)
O1 Fe1 S1A 81.8(2)
O1 Fe1 S1B 78.6(2)
N6A Fe2 S1A 151.1(4)
N6B Fe2 S1B 148.2(5)
N7 Fe2 N6A 78.4(4)
N7 Fe2 N6B 74.1(7)
N7 Fe2 N9A 104.0(5)
N7 Fe2 S1A 128.8(2)
N7 Fe2 S1B 108.3(2)
N9A Fe2 N6A 76.1(4)
N9A Fe2 S1A 102.2(3)
N9B Fe2 N6B 77.9(7)
N9B Fe2 N7 99.9(9)
N9B Fe2 S1B 130.6(6)
O1 Fe2 N6A 78.1(4)
O1 Fe2 N6B 71.8(6)
O1 Fe2 N7 119.4(2)
O1 Fe2 N9A 122.8(5)
O1 Fe2 N9B 119.4(8)
O1 Fe2 S1A 79.02(19)
O1 Fe2 S1B 80.2(2)
H45A C45A H45B 109.5
H45A C45A H45C 109.5
H45B C45A H45C 109.5
N11 C45A H45A 109.5
N11 C45A H45B 109.5
N11 C45A H45C 109.5
H45D C45B H45E 109.5
H45D C45B H45F 109.5
H45E C45B H45F 109.5
N11 C45B H45D 109.5
N11 C45B H45E 109.5
N11 C45B H45F 109.5
H46A C46 H46B 109.5
H46A C46 H46C 109.5
H46B C46 H46C 109.5
N11 C46 H46A 109.5
N11 C46 H46B 109.5
N11 C46 H46C 109.5
N11 C47 H47 118.9
O2 C47 H47 118.9
O2 C47 N11 122.1(11)
C46 N11 C45A 117.6(12)
C46 N11 C45B 122(2)
C47 N11 C45A 119.3(13)
C47 N11 C45B 112(2)
C47 N11 C46 122.5(9)
F2A B1A F1A 119(2)
F2A B1A F3A 103.1(16)
F2A B1A F4A 112.9(19)
F3A B1A F1A 103.6(17)
F3A B1A F4A 105.9(17)
F4A B1A F1A 110.6(18)
F2B B1B F1B 110.8(17)
F2B B1B F3B 113.7(16)
F2B B1B F4B 101.3(15)
F3B B1B F1B 114.6(16)
F4B B1B F1B 105.0(16)
F4B B1B F3B 110.2(15)
F5A B2 F6A 141.1(13)
F5A B2 F7A 114.6(12)
F5A B2 F8A 106.2(12)
F6A B2 F8A 109.9(12)
F6B B2 F5B 104.0(11)
F6B B2 F7B 131.2(10)
F6B B2 F8B 93.8(11)
F7A B2 F6A 83.2(11)
F7A B2 F8A 84.8(11)
F7B B2 F5B 108.6(12)
F8B B2 F5B 110.4(10)
F8B B2 F7B 107.3(10)

loop_
_geom_bond_atom_site_label_1
_geom_bond_atom_site_label_2
_geom_bond_distance
C1A H1A 1.0000
C1A C2A 1.41(8)
C1A C23A 1.54(7)
C1A O1 1.391(13)
C1B H1B 1.0000
C1B C2B 1.54(14)
C1B C23B 1.29(15)
C1B O1 1.391(18)
C2A H2AA 0.9900
C2A H2AB 0.9900
C2A N1A 1.57(2)
C2B H2BA 0.9900
C2B H2BB 0.9900
C2B N1B 1.47(5)
C3A H3AA 0.9900
C3A H3AB 0.9900
C3A C4A 1.432(15)
C3A N1A 1.504(17)
C3B H3BA 0.9900
C3B H3BB 0.9900
C3B C4B 1.356(17)
C3B N1B 1.52(2)
C4A N2A 1.38(2)
C4A N3A 1.359(19)
C4B N2B 1.347(19)
C4B N3B 1.343(18)
C5A C6A 1.448(14)
C5A C10A 1.433(14)
C5A N2A 1.411(13)
C5B C6B 1.337(19)
C5B C10B 1.33(2)
C5B N2B 1.409(16)
C6A H6A 0.9500
C6A C7A 1.430(14)
C6B H6B 0.9500
C6B C7B 1.33(2)
C7A H7A 0.9500
C7A C8A 1.419(14)
C7B H7B 0.9500
C7B C8B 1.327(19)
C8A H8A 0.9500
C8A C9A 1.429(14)
C8B H8B 0.9500
C8B C9B 1.333(19)
C9A H9A 0.9500
C9A C10A 1.458(14)
C9B H9B 0.9500
C9B C10B 1.331(19)
C10A N3A 1.401(13)
C10B N3B 1.411(17)
C11A H11A 0.9900
C11A H11B 0.9900
C11A C12A 1.546(19)
C11A N3A 1.469(14)
C11B H11C 0.9900
C11B H11D 0.9900
C11B C12B 1.52(2)
C11B N3B 1.463(18)
C12A H12A 0.9800
C12A H12B 0.9800
C12A H12C 0.9800
C12B H12D 0.9800
C12B H12E 0.9800
C12B H12F 0.9800
C13A H13A 0.9900
C13A H13B 0.9900
C13A C14 1.508(16)
C13A N1A 1.466(13)
C13B H13C 0.9900
C13B H13D 0.9900
C13B C14 1.49(3)
C13B N1B 1.470(18)
C14 N4 1.315(9)
C14 N5 1.380(10)
C15 C16 1.379(10)
C15 C20 1.419(10)
C15 N4 1.405(9)
C16 H16 0.9500
C16 C17 1.377(11)
C17 H17 0.9500
C17 C18 1.379(12)
C18 H18 0.9500
C18 C19 1.380(12)
C19 H19 0.9500
C19 C20 1.359(11)
C20 N5 1.396(10)
C21A H21A 0.9900
C21A H21B 0.9900
C21A C22A 1.523(14)
C21A N5 1.467(12)
C21B H21C 0.9900
C21B H21D 0.9900
C21B C22B 1.531(19)
C21B N5 1.469(17)
C22A H22A 0.9800
C22A H22B 0.9800
C22A H22C 0.9800
C22B H22D 0.9800
C22B H22E 0.9800
C22B H22F 0.9800
C23A H23A 0.9900
C23A H23B 0.9900
C23A N6A 1.461(19)
C23B H23C 0.9900
C23B H23D 0.9900
C23B N6B 1.537(19)
C24 H24A 0.9900
C24 H24B 0.9900
C24 H24C 0.9900
C24 H24D 0.9900
C24 C25 1.513(11)
C24 N6A 1.520(14)
C24 N6B 1.30(3)
C25 N7 1.316(10)
C25 N8 1.350(10)
C26 C27 1.420(12)
C26 C31 1.361(12)
C26 N7 1.389(10)
C27 H27 0.9500
C27 C28 1.382(13)
C28 H28 0.9500
C28 C29 1.359(14)
C29 H29 0.9500
C29 C30 1.410(15)
C30 H30 0.9500
C30 C31 1.402(13)
C31 N8 1.392(11)
C32 H32A 0.9900
C32 H32B 0.9900
C32 H32C 0.9900
C32 H32D 0.9900
C32 C33A 1.444(17)
C32 C33B 1.50(3)
C32 N8 1.477(11)
C33A H33A 0.9800
C33A H33B 0.9800
C33A H33C 0.9800
C33B H33D 0.9800
C33B H33E 0.9800
C33B H33F 0.9800
C34A H34A 0.9900
C34A H34B 0.9900
C34A C35A 1.456(17)
C34A N6A 1.497(14)
C34B H34C 0.9900
C34B H34D 0.9900
C34B C35B 1.45(2)
C34B N6B 1.488(18)
C35A N9A 1.366(12)
C35A N10A 1.358(13)
C35B N9B 1.351(17)
C35B N10B 1.362(17)
C36A C37A 1.387(12)
C36A C41A 1.399(12)
C36A N9A 1.429(12)
C36B C37B 1.381(17)
C36B C41B 1.391(17)
C36B N9B 1.416(16)
C37A H37A 0.9500
C37A C38A 1.373(12)
C37B H37B 0.9500
C37B C38B 1.383(17)
C38A H38A 0.9500
C38A C39A 1.360(12)
C38B H38B 0.9500
C38B C39B 1.382(17)
C39A H39A 0.9500
C39A C40A 1.354(13)
C39B H39B 0.9500
C39B C40B 1.391(17)
C40A H40A 0.9500
C40A C41A 1.394(12)
C40B H40B 0.9500
C40B C41B 1.384(17)
C41A N10A 1.420(13)
C41B N10B 1.424(17)
C42A H42A 0.9900
C42A H42B 0.9900
C42A C43A 1.56(3)
C42A N10A 1.489(14)
C42B H42C 0.9900
C42B H42D 0.9900
C42B C43B 1.56(3)
C42B N10B 1.499(19)
C43A H43A 0.9800
C43A H43B 0.9800
C43A H43C 0.9800
C43B H43D 0.9800
C43B H43E 0.9800
C43B H43F 0.9800
C44A H44A 0.9800
C44A H44B 0.9800
C44A H44C 0.9800
C44A S1A 1.775(15)
C44B H44D 0.9800
C44B H44E 0.9800
C44B H44F 0.9800
C44B S1B 1.97(3)
N1A Fe1 2.33(2)
N1B Fe1 2.41(4)
N2A Fe1 2.095(10)
N2B Fe1 2.057(15)
N4 Fe1 2.065(6)
N6A Fe2 2.387(13)
N6B Fe2 2.35(3)
N7 Fe2 2.060(7)
N9A Fe2 2.094(9)
N9B Fe2 2.048(15)
O1 Fe1 1.983(5)
O1 Fe2 1.978(6)
S1A Fe1 2.438(4)
S1A Fe2 2.550(4)
S1B Fe1 2.502(7)
S1B Fe2 2.440(7)
C45A H45A 0.9800
C45A H45B 0.9800
C45A H45C 0.9800
C45A N11 1.508(14)
C45B H45D 0.9800
C45B H45E 0.9800
C45B H45F 0.9800
C45B N11 1.481(17)
C46 H46A 0.9800
C46 H46B 0.9800
C46 H46C 0.9800
C46 N11 1.454(12)
C47 H47 0.9500
C47 N11 1.311(13)
C47 O2 1.199(12)
B1A F1A 1.378(14)
B1A F2A 1.363(14)
B1A F3A 1.363(14)
B1A F4A 1.369(14)
B1B F1B 1.370(13)
B1B F2B 1.351(13)
B1B F3B 1.360(13)
B1B F4B 1.356(14)
B2 F5A 1.340(12)
B2 F5B 1.404(12)
B2 F6A 1.365(12)
B2 F6B 1.358(11)
B2 F7A 1.361(13)
B2 F7B 1.373(12)
B2 F8A 1.400(12)
B2 F8B 1.371(12)

loop_
_geom_torsion_atom_site_label_1
_geom_torsion_atom_site_label_2
_geom_torsion_atom_site_label_3
_geom_torsion_atom_site_label_4
_geom_torsion
C1A C2A N1A C3A 74(2)
C1A C2A N1A C13A -161.7(18)
C1A C2A N1A Fe1 -42.8(17)
C1A C23A N6A C24 -77(2)
C1A C23A N6A C34A 154.9(17)
C1A C23A N6A Fe2 38.1(18)
C1B C2B N1B C3B 151(4)
C1B C2B N1B C13B -71(5)
C1B C2B N1B Fe1 39(4)
C1B C23B N6B C24 -153(5)
C1B C23B N6B C34B 82(5)
C1B C23B N6B Fe2 -31(5)
C2A C1A C23A N6A -171.9(16)
C2A C1A O1 C1B -99(50)
C2A C1A O1 Fe1 -21(4)
C2A C1A O1 Fe2 152(3)
C2B C1B C23B N6B 169(5)
C2B C1B O1 C1A 126(54)
C2B C1B O1 Fe1 18(9)
C2B C1B O1 Fe2 -155(5)
C3A C4A N2A C5A 176(2)
C3A C4A N2A Fe1 13(3)
C3A C4A N3A C10A -178.4(15)
C3A C4A N3A C11A 3(2)
C3B C4B N2B C5B -157(4)
C3B C4B N2B Fe1 30(5)
C3B C4B N3B C10B 158(3)
C3B C4B N3B C11B -18(5)
C4A C3A N1A C2A -138.6(15)
C4A C3A N1A C13A 99.7(19)
C4A C3A N1A Fe1 -23.8(15)
C4B C3B N1B C2B -76(4)
C4B C3B N1B C13B 142(3)
C4B C3B N1B Fe1 31(3)
C5A C6A C7A C8A -1(2)
C5A C10A N3A C4A -0.5(16)
C5A C10A N3A C11A 178.5(15)
C5B C6B C7B C8B 2(4)
C5B C10B N3B C4B 1(2)
C5B C10B N3B C11B 178(2)
C6A C5A C10A C9A 2(2)
C6A C5A C10A N3A 172(2)
C6A C5A N2A C4A -169(2)
C6A C5A N2A Fe1 -12(5)
C6A C7A C8A C9A 0(2)
C6B C5B C10B C9B 5(3)
C6B C5B C10B N3B -167(4)
C6B C5B N2B C4B 164(4)
C6B C5B N2B Fe1 -25(9)
C6B C7B C8B C9B 4(4)
C7A C8A C9A C10A 2(2)
C7B C8B C9B C10B -5(3)
C8A C9A C10A C5A -3(2)
C8A C9A C10A N3A -169.9(18)
C8B C9B C10B C5B 1(2)
C8B C9B C10B N3B 170(3)
C9A C10A N3A C4A 166.9(18)
C9A C10A N3A C11A -14(3)
C9B C10B N3B C4B -170(3)
C9B C10B N3B C11B 7(5)
C10A C5A C6A C7A 0(3)
C10A C5A N2A C4A 6(3)
C10A C5A N2A Fe1 164(2)
C10B C5B C6B C7B -5(4)
C10B C5B N2B C4B -6(5)
C10B C5B N2B Fe1 165(4)
C12A C11A N3A C4A -90.7(16)
C12A C11A N3A C10A 90.5(19)
C12B C11B N3B C4B -88(4)
C12B C11B N3B C10B 96(3)
C13A C14 N4 C15 170.6(9)
C13A C14 N4 Fe1 -5.0(11)
C13A C14 N5 C20 -170.2(9)
C13A C14 N5 C21A 11.6(14)
C13A C14 N5 C21B -3.3(17)
C13B C14 N4 C15 -165.8(12)
C13B C14 N4 Fe1 18.6(14)
C13B C14 N5 C20 165.1(14)
C13B C14 N5 C21A -13.0(18)
C13B C14 N5 C21B -28(2)
C14 C13A N1A C2A 97.9(15)
C14 C13A N1A C3A -135.9(16)
C14 C13A N1A Fe1 -15.4(13)
C14 C13B N1B C2B 146(3)
C14 C13B N1B C3B -76(4)
C14 C13B N1B Fe1 38(2)
C15 C16 C17 C18 -0.9(13)
C15 C20 N5 C14 -0.9(8)
C15 C20 N5 C21A 177.2(9)
C15 C20 N5 C21B -167.6(15)
C16 C15 C20 C19 0.1(12)
C16 C15 C20 N5 -179.6(7)
C16 C15 N4 C14 179.8(8)
C16 C15 N4 Fe1 -5.8(12)
C16 C17 C18 C19 0.9(15)
C17 C18 C19 C20 -0.3(14)
C18 C19 C20 C15 -0.2(13)
C18 C19 C20 N5 179.4(9)
C19 C20 N5 C14 179.4(9)
C19 C20 N5 C21A -2.5(16)
C19 C20 N5 C21B 12.7(19)
C20 C15 C16 C17 0.4(11)
C20 C15 N4 C14 -1.2(8)
C20 C15 N4 Fe1 173.2(5)
C22A C21A N5 C14 86.7(18)
C22A C21A N5 C20 -91.1(17)
C22A C21A N5 C21B -178(15)
C22B C21B N5 C14 83(3)
C22B C21B N5 C20 -113(3)
C22B C21B N5 C21A -11(11)
C23A C1A C2A N1A 169.8(18)
C23A C1A O1 C1B 132(52)
C23A C1A O1 Fe1 -150(3)
C23A C1A O1 Fe2 23(4)
C23B C1B C2B N1B 178(5)
C23B C1B O1 C1A -92(51)
C23B C1B O1 Fe1 159(6)
C23B C1B O1 Fe2 -13(10)
C24 C25 N7 C26 176.4(7)
C24 C25 N7 Fe2 -0.2(10)
C24 C25 N8 C31 -176.5(7)
C24 C25 N8 C32 0.6(13)
C25 C24 N6A C23A 135.8(10)
C25 C24 N6A C34A -93.1(11)
C25 C24 N6A Fe2 23.1(9)
C25 C24 N6B C23B 114.3(16)
C25 C24 N6B C34B -125.4(19)
C25 C24 N6B Fe2 -0.6(15)
C26 C27 C28 C29 1.7(13)
C26 C31 N8 C25 -0.6(8)
C26 C31 N8 C32 -177.8(8)
C27 C26 C31 C30 1.4(13)
C27 C26 C31 N8 176.9(7)
C27 C26 N7 C25 -176.0(8)
C27 C26 N7 Fe2 -0.5(13)
C27 C28 C29 C30 -2.1(16)
C28 C29 C30 C31 1.8(15)
C29 C30 C31 C26 -1.4(13)
C29 C30 C31 N8 -175.8(9)
C30 C31 N8 C25 174.4(9)
C30 C31 N8 C32 -2.8(14)
C31 C26 C27 C28 -1.4(12)
C31 C26 N7 C25 0.8(9)
C31 C26 N7 Fe2 176.3(6)
C33A C32 N8 C25 100.9(12)
C33A C32 N8 C31 -82.5(13)
C33B C32 N8 C25 -80.9(19)
C33B C32 N8 C31 95.6(18)
C34A C35A N9A C36A -170.7(14)
C34A C35A N9A Fe2 15(2)
C34A C35A N10A C41A 176.6(13)
C34A C35A N10A C42A -9(2)
C34B C35B N9B C36B 173(3)
C34B C35B N9B Fe2 23(4)
C34B C35B N10B C41B 177(3)
C34B C35B N10B C42B 25(5)
C35A C34A N6A C23A -91.2(14)
C35A C34A N6A C24 134.4(11)
C35A C34A N6A Fe2 20.9(14)
C35B C34B N6B C23B -138(3)
C35B C34B N6B C24 107(3)
C35B C34B N6B Fe2 -23(3)
C36A C37A C38A C39A -3(2)
C36A C41A N10A C35A -6.6(13)
C36A C41A N10A C42A 178.6(13)
C36B C37B C38B C39B 0.4(18)
C36B C41B N10B C35B 7(3)
C36B C41B N10B C42B 164(3)
C37A C36A C41A C40A 1.8(15)
C37A C36A C41A N10A -175.0(15)
C37A C36A N9A C35A 176.4(16)
C37A C36A N9A Fe2 -12(3)
C37A C38A C39A C40A 2(2)
C37B C36B C41B C40B 8(3)
C37B C36B C41B N10B 179(3)
C37B C36B N9B C35B -176(3)
C37B C36B N9B Fe2 -30(5)
C37B C38B C39B C40B -1(3)
C38A C39A C40A C41A 0.9(19)
C38B C39B C40B C41B 4(3)
C39A C40A C41A C36A -2.9(14)
C39A C40A C41A N10A 172.8(16)
C39B C40B C41B C36B -7(3)
C39B C40B C41B N10B -176(3)
C40A C41A N10A C35A 177.0(14)
C40A C41A N10A C42A 2(2)
C40B C41B N10B C35B 177(3)
C40B C41B N10B C42B -26(4)
C41A C36A C37A C38A 1.5(18)
C41A C36A N9A C35A -9.3(17)
C41A C36A N9A Fe2 162.5(14)
C41B C36B C37B C38B -4(2)
C41B C36B N9B C35B 17(3)
C41B C36B N9B Fe2 163(2)
C43A C42A N10A C35A -85(3)
C43A C42A N10A C41A 88(3)
C43B C42B N10B C35B -128(6)
C43B C42B N10B C41B 82(6)
N1A C3A C4A N2A 9(2)
N1A C3A C4A N3A -167.6(13)
N1A C13A C14 C13B -64(3)
N1A C13A C14 N4 14.5(15)
N1A C13A C14 N5 -176.4(10)
N1B C3B C4B N2B -42(4)
N1B C3B C4B N3B 156(3)
N1B C13B C14 C13A 72(4)
N1B C13B C14 N4 -42(2)
N1B C13B C14 N5 154.1(14)
N2A C4A N3A C10A 4(2)
N2A C4A N3A C11A -174.8(16)
N2A C5A C6A C7A 174(3)
N2A C5A C10A C9A -173(2)
N2A C5A C10A N3A -3(2)
N2B C4B N3B C10B -5(4)
N2B C4B N3B C11B 179(3)
N2B C5B C6B C7B -174(5)
N2B C5B C10B C9B 174(5)
N2B C5B C10B N3B 3(3)
N3A C4A N2A C5A -7(3)
N3A C4A N2A Fe1 -169.6(12)
N3B C4B N2B C5B 7(5)
N3B C4B N2B Fe1 -167(2)
N4 C14 N5 C20 0.2(9)
N4 C14 N5 C21A -178.0(9)
N4 C14 N5 C21B 167.1(13)
N4 C15 C16 C17 179.3(7)
N4 C15 C20 C19 -179.0(7)
N4 C15 C20 N5 1.3(8)
N5 C14 N4 C15 0.6(8)
N5 C14 N4 Fe1 -175.0(5)
N6A C24 C25 N7 -18.1(12)
N6A C24 C25 N8 159.3(8)
N6A C24 N6B C23B -148(6)
N6A C24 N6B C34B -28(4)
N6A C24 N6B Fe2 97(5)
N6A C34A C35A N9A -25(2)
N6A C34A C35A N10A 159.8(12)
N6B C24 C25 N7 0.5(14)
N6B C24 C25 N8 178.0(11)
N6B C24 N6A C23A 47(5)
N6B C24 N6A C34A 179(6)
N6B C24 N6A Fe2 -65(5)
N6B C34B C35B N9B 3(5)
N6B C34B C35B N10B -168(3)
N7 C25 N8 C31 1.2(9)
N7 C25 N8 C32 178.3(8)
N7 C26 C27 C28 175.0(8)
N7 C26 C31 C30 -175.7(7)
N7 C26 C31 N8 -0.1(9)
N8 C25 N7 C26 -1.2(9)
N8 C25 N7 Fe2 -177.8(5)
N9A C35A N10A C41A 1.1(16)
N9A C35A N10A C42A 175.7(15)
N9A C36A C37A C38A 175.5(17)
N9A C36A C41A C40A -173.2(15)
N9A C36A C41A N10A 10.0(14)
N9B C35B N10B C41B 4(3)
N9B C35B N10B C42B -148(3)
N9B C36B C37B C38B -168(4)
N9B C36B C41B C40B 176(3)
N9B C36B C41B N10B -13(3)
N10A C35A N9A C36A 4.8(17)
N10A C35A N9A Fe2 -169.4(9)
N10B C35B N9B C36B -13(4)
N10B C35B N9B Fe2 -163.8(18)
O1 C1A_a C2A_a N1A_a 43(3)
O1 C1A C23A N6A -43(4)
O1 C1B C2B N1B -42(9)
O1 C1B C23B N6B 30(9)
O2 C47 N11 C45A 167.9(12)
O2 C47 N11 C45B -164.7(19)
O2 C47 N11 C46 -3.0(16)
